data_7129009
loop_
_publ_author_name
'Kachi-Terajima, Chihiro'
'Okubo, Miku'
'Ikeda, Mari'
'Habata, Yoichi'

_publ_section_title
;
 Luminescence switch based on the acid/base induced reversibility of
 covalent bonds in lanthanide(III) complexes
;
_journal_name_full 'Chemical Communications'
_journal_paper_doi 10.1039/D1CC04567A
_journal_year 2021
_chemical_formula_sum 'C34 H31 Gd N12 O10'
_chemical_formula_weight 924.96
_space_group_crystal_system monoclinic
_space_group_IT_number 14
_space_group_name_Hall '-P 2yn'
_space_group_name_H-M_alt 'P 1 21/n 1'
_atom_sites_solution_hydrogens mixed
_audit_creation_method SHELXL-2017/1
_audit_update_record
;
2021-08-06 deposited with the CCDC.	2021-09-27 downloaded from the CCDC.
;
_cell_angle_alpha 90
_cell_angle_beta 106.006(2)
_cell_angle_gamma 90
_cell_formula_units_Z 4
_cell_length_a 10.4520(12)
_cell_length_b 27.477(3)
_cell_length_c 12.9143(14)
_cell_measurement_reflns_used 4540
_cell_measurement_temperature 100
_cell_measurement_theta_max 26.85
_cell_measurement_theta_min 2.16
_cell_volume 3565.1(7)
_computing_cell_refinement 'Bruker SAINT'
_computing_data_collection 'Bruker APEX2'
_computing_data_reduction 'Bruker SAINT'
_computing_molecular_graphics 'Bruker SHELXTL'
_computing_publication_material 'Bruker SHELXTL'
_computing_structure_refinement 'SHELXL-2017/1 (Sheldrick, 2017)'
_computing_structure_solution 'SHELXT 2014/5 (Sheldrick, 2014)'
_diffrn_ambient_temperature 100
_diffrn_measured_fraction_theta_full 1.000
_diffrn_measured_fraction_theta_max 0.996
_diffrn_measurement_device_type 'Bruker APEX-II CCD'
_diffrn_measurement_method '\f and \w scans'
_diffrn_radiation_type MoK\a
_diffrn_radiation_wavelength 0.71073
_diffrn_reflns_av_R_equivalents 0.0550
_diffrn_reflns_av_unetI/netI 0.0711
_diffrn_reflns_Laue_measured_fraction_full 1.000
_diffrn_reflns_Laue_measured_fraction_max 0.996
_diffrn_reflns_limit_h_max 12
_diffrn_reflns_limit_h_min -13
_diffrn_reflns_limit_k_max 28
_diffrn_reflns_limit_k_min -36
_diffrn_reflns_limit_l_max 16
_diffrn_reflns_limit_l_min -14
_diffrn_reflns_number 23668
_diffrn_reflns_point_group_measured_fraction_full 1.000
_diffrn_reflns_point_group_measured_fraction_max 0.996
_diffrn_reflns_theta_full 25.242
_diffrn_reflns_theta_max 27.871
_diffrn_reflns_theta_min 1.800
_diffrn_source 'sealed tube'
_exptl_absorpt_coefficient_mu 1.938
_exptl_absorpt_correction_T_max 0.7456
_exptl_absorpt_correction_T_min 0.6402
_exptl_absorpt_correction_type empirical
_exptl_absorpt_process_details SADABS-2016/2
_exptl_crystal_colour colourless
_exptl_crystal_density_diffrn 1.723
_exptl_crystal_description prism
_exptl_crystal_F_000 1852
_exptl_crystal_size_max 0.250
_exptl_crystal_size_mid 0.100
_exptl_crystal_size_min 0.100
_refine_diff_density_max 1.507
_refine_diff_density_min -1.437
_refine_diff_density_rms 0.138
_refine_ls_extinction_method none
_refine_ls_goodness_of_fit_ref 1.025
_refine_ls_hydrogen_treatment mixed
_refine_ls_matrix_type full
_refine_ls_number_parameters 525
_refine_ls_number_reflns 8455
_refine_ls_number_restraints 19
_refine_ls_restrained_S_all 1.040
_refine_ls_R_factor_all 0.0623
_refine_ls_R_factor_gt 0.0400
_refine_ls_shift/su_max 0.001
_refine_ls_shift/su_mean 0.000
_refine_ls_structure_factor_coef Fsqd
_refine_ls_weighting_details 'w=1/[\s^2^(Fo^2^)+(0.0358P)^2^+1.3749P] where P=(Fo^2^+2Fc^2^)/3'
_refine_ls_weighting_scheme calc
_refine_ls_wR_factor_gt 0.0824
_refine_ls_wR_factor_ref 0.0905
_reflns_Friedel_coverage 0.000
_reflns_number_gt 6402
_reflns_number_total 8455
_reflns_threshold_expression 'I > 2\s(I)'
_cod_data_source_file d1cc04567a2.cif
_cod_data_source_block GdLPhen
_cod_original_sg_symbol_H-M 'P 21/n'
_cod_database_code 7129009
_shelx_shelxl_version_number 2017/1
_shelx_space_group_comment
;
The symmetry employed for this shelxl refinement is uniquely defined
by the following loop, which should always be used as a source of
symmetry information in preference to the above space-group names.
They are only intended as comments.
;
_shelx_estimated_absorpt_t_min 0.643
_shelx_estimated_absorpt_t_max 0.830

loop_
_space_group_symop_operation_xyz
'x, y, z'
'-x+1/2, y+1/2, -z+1/2'
'-x, -y, -z'
'x-1/2, -y-1/2, z-1/2'

loop_
_atom_site_label
_atom_site_type_symbol
_atom_site_fract_x
_atom_site_fract_y
_atom_site_fract_z
_atom_site_U_iso_or_equiv
_atom_site_adp_type
_atom_site_occupancy
_atom_site_site_symmetry_order
_atom_site_calc_flag
_atom_site_refinement_flags_posn
_atom_site_refinement_flags_adp
_atom_site_refinement_flags_occupancy
_atom_site_disorder_assembly
_atom_site_disorder_group
C1 C 0.4614(4) 0.61548(15) 0.4564(3) 0.0173(9) Uani 1 1 d . . . A 1
H1A H 0.443568 0.644483 0.495785 0.021 Uiso 1 1 calc R U . A 1
H1B H 0.466524 0.586816 0.503856 0.021 Uiso 1 1 calc R U . A 1
C2 C 0.3499(4) 0.60870(14) 0.3567(3) 0.0139(8) Uani 1 1 d . . . A 1
C3 C 0.2287(4) 0.61119(14) 0.1911(3) 0.0142(8) Uani 1 1 d . . . A 1
C4 C 0.1768(4) 0.61576(14) 0.0800(3) 0.0156(9) Uani 1 1 d . . . A 1
H4 H 0.228185 0.629309 0.036904 0.019 Uiso 1 1 calc R U . A 1
C5 C 0.0486(4) 0.60001(15) 0.0349(4) 0.0203(10) Uani 1 1 d . . . A 1
H5 H 0.011212 0.602479 -0.040830 0.024 Uiso 1 1 calc R U . A 1
C6 C -0.0275(4) 0.58047(15) 0.0981(4) 0.0215(10) Uani 1 1 d . . . A 1
H6 H -0.116340 0.570658 0.064222 0.026 Uiso 1 1 calc R U . A 1
C7 C 0.0215(4) 0.57491(15) 0.2079(4) 0.0204(10) Uani 1 1 d . . . A 1
H7 H -0.030590 0.561354 0.250485 0.024 Uiso 1 1 calc R U . A 1
C8 C 0.1523(4) 0.59038(14) 0.2529(3) 0.0161(9) Uani 1 1 d . . . A 1
C9 C 0.6577(4) 0.57387(14) 0.4256(3) 0.0137(8) Uani 1 1 d . . . A 1
H9A H 0.749744 0.575145 0.473286 0.016 Uiso 1 1 calc R U . A 1
H9B H 0.609678 0.547884 0.452662 0.016 Uiso 1 1 calc R U . A 1
C10 C 0.6618(4) 0.56129(14) 0.3136(3) 0.0138(8) Uani 1 1 d . . . A 1
C11 C 0.6349(4) 0.56121(14) 0.1413(3) 0.0142(8) Uani 1 1 d . . . A 1
C12 C 0.5975(4) 0.57077(15) 0.0309(3) 0.0172(9) Uani 1 1 d . . . A 1
H12 H 0.553184 0.600099 0.002937 0.021 Uiso 1 1 calc R U . A 1
C13 C 0.6272(4) 0.53612(16) -0.0362(3) 0.0198(10) Uani 1 1 d . . . A 1
H13 H 0.600129 0.541250 -0.111854 0.024 Uiso 1 1 calc R U . A 1
C14 C 0.6963(5) 0.49365(16) 0.0047(4) 0.0238(10) Uani 1 1 d . . . A 1
H14 H 0.717499 0.471033 -0.043715 0.029 Uiso 1 1 calc R U . A 1
C15 C 0.7343(4) 0.48377(16) 0.1136(4) 0.0211(10) Uani 1 1 d . . . A 1
H15 H 0.782600 0.455128 0.141335 0.025 Uiso 1 1 calc R U . A 1
C16 C 0.6991(4) 0.51746(15) 0.1809(3) 0.0170(9) Uani 1 1 d . . . A 1
C17 C 0.6766(4) 0.65338(15) 0.5146(3) 0.0129(8) Uani 1 1 d . . . A 1
H17 H 0.627752 0.684424 0.517420 0.015 Uiso 1 1 calc R U . A 1
C18 C 0.6922(7) 0.6638(2) 0.7005(4) 0.0463(15) Uani 1 1 d . . . A 1
H18A H 0.741069 0.693977 0.697430 0.069 Uiso 1 1 calc R U . A 1
H18B H 0.728338 0.648297 0.770825 0.069 Uiso 1 1 calc R U . A 1
H18C H 0.597831 0.671311 0.690219 0.069 Uiso 1 1 calc R U . A 1
C19 C 0.8012(4) 0.66528(14) 0.4825(3) 0.0141(8) Uani 1 1 d . . . A 1
C20 C 0.9253(4) 0.66988(15) 0.5593(3) 0.0164(8) Uani 1 1 d . . . A 1
H20 H 0.934466 0.663534 0.633259 0.020 Uiso 1 1 calc R U . A 1
C21 C 1.0326(4) 0.68367(14) 0.5252(3) 0.0163(9) Uani 1 1 d . . . A 1
H21 H 1.116914 0.688013 0.575969 0.020 Uiso 1 1 calc R U . A 1
C22 C 1.0182(4) 0.69142(14) 0.4152(3) 0.0142(8) Uani 1 1 d . . . A 1
C23 C 1.1271(4) 0.70428(15) 0.3742(3) 0.0168(9) Uani 1 1 d . . . A 1
H23 H 1.213195 0.708215 0.422690 0.020 Uiso 1 1 calc R U . A 1
C24 C 1.1099(4) 0.71095(15) 0.2678(3) 0.0169(9) Uani 1 1 d . . . A 1
H24 H 1.183812 0.719691 0.242381 0.020 Uiso 1 1 calc R U . A 1
C25 C 0.9811(4) 0.70498(14) 0.1924(3) 0.0143(8) Uani 1 1 d . . . A 1
C26 C 0.9599(4) 0.71080(14) 0.0808(3) 0.0179(9) Uani 1 1 d . . . A 1
H26 H 1.031893 0.719426 0.052787 0.022 Uiso 1 1 calc R U . A 1
C27 C 0.8356(4) 0.70399(15) 0.0127(3) 0.0186(9) Uani 1 1 d . . . A 1
H27 H 0.820158 0.707060 -0.063060 0.022 Uiso 1 1 calc R U . A 1
C28 C 0.7317(4) 0.69244(15) 0.0569(3) 0.0154(9) Uani 1 1 d . . . A 1
H28 H 0.645174 0.688507 0.009198 0.018 Uiso 1 1 calc R U . A 1
C29 C 0.8705(4) 0.69248(14) 0.2296(3) 0.0116(8) Uani 1 1 d . . . A 1
C30 C 0.8895(4) 0.68572(13) 0.3429(3) 0.0111(8) Uani 1 1 d . . . A 1
C31 C 0.6860(5) 0.52437(17) 0.7034(4) 0.0270(11) Uani 1 1 d . . . B 1
C32 C 0.8200(5) 0.53854(19) 0.7622(4) 0.0371(13) Uani 1 1 d . . . B 1
H32A H 0.818999 0.571825 0.789225 0.056 Uiso 1 1 calc R U . B 1
H32B H 0.877908 0.537082 0.714102 0.056 Uiso 1 1 calc R U . B 1
H32C H 0.853687 0.516304 0.822918 0.056 Uiso 1 1 calc R U . B 1
C33 C 0.6586(9) 0.3489(4) 0.3055(11) 0.125(5) Uani 1 1 d . U . C 1
C34 C 0.6944(9) 0.3646(3) 0.2182(6) 0.082(3) Uani 1 1 d D U . C 1
H34A H 0.618155 0.380309 0.167799 0.123 Uiso 1 1 calc R U . C 1
H34B H 0.723413 0.336776 0.182840 0.123 Uiso 1 1 calc R U . C 1
H34C H 0.767596 0.387954 0.240840 0.123 Uiso 1 1 calc R U . C 1
Gd1 Gd 0.55397(2) 0.67158(2) 0.24816(2) 0.01036(6) Uani 1 1 d . . . A 1
H3A H 0.209(5) 0.5737(18) 0.417(4) 0.038(15) Uiso 1 1 d . . . D 1
H5A H 0.737(5) 0.4973(17) 0.344(4) 0.028(14) Uiso 1 1 d . . . E 1
N1 N 0.5905(3) 0.62174(12) 0.4310(3) 0.0114(7) Uani 1 1 d . . . A 1
N2 N 0.3543(3) 0.62387(11) 0.2602(3) 0.0121(7) Uani 1 1 d . . . A 1
N3 N 0.2326(3) 0.58927(13) 0.3579(3) 0.0165(8) Uani 1 1 d . . . A 1
N4 N 0.6155(3) 0.58852(12) 0.2265(3) 0.0134(7) Uani 1 1 d . . . A 1
N5 N 0.7139(3) 0.51890(13) 0.2911(3) 0.0166(8) Uani 1 1 d . . . A 1
N6 N 0.7835(3) 0.67336(11) 0.3782(2) 0.0115(7) Uani 1 1 d . . . A 1
N7 N 0.7464(3) 0.68657(12) 0.1622(3) 0.0131(7) Uani 1 1 d . . . A 1
N8 N 0.3604(3) 0.70693(12) 0.0552(3) 0.0164(8) Uani 1 1 d . . . A 1
N9 N 0.5412(3) 0.76911(12) 0.3227(3) 0.0154(7) Uani 1 1 d . . . A 1
N10 N 0.0677(4) 0.55812(13) 0.5457(3) 0.0235(9) Uani 1 1 d . . . F 1
N11 N 0.5813(5) 0.51322(16) 0.6575(4) 0.0404(11) Uani 1 1 d . . . B 1
N12 N 0.6302(8) 0.3185(3) 0.3524(9) 0.138(4) Uani 1 1 d D . . C 1
O1 O 0.7058(3) 0.63140(10) 0.6170(2) 0.0177(6) Uani 1 1 d . . . A 1
O2 O 0.4482(3) 0.67402(10) 0.0553(2) 0.0187(6) Uani 1 1 d . . . A 1
O3 O 0.3560(3) 0.72176(10) 0.1469(2) 0.0169(6) Uani 1 1 d . . . A 1
O4 O 0.2873(3) 0.72206(11) -0.0288(2) 0.0262(8) Uani 1 1 d . . . A 1
O5 O 0.6084(3) 0.75909(10) 0.2576(2) 0.0149(6) Uani 1 1 d . . . A 1
O6 O 0.4984(3) 0.73230(10) 0.3664(2) 0.0161(6) Uani 1 1 d . . . A 1
O7 O 0.5157(3) 0.81069(10) 0.3434(2) 0.0209(7) Uani 1 1 d . . . A 1
O8 O -0.0136(3) 0.56442(12) 0.4575(3) 0.0338(8) Uani 1 1 d . . . F 1
O9 O 0.0370(4) 0.55664(13) 0.6313(3) 0.0393(9) Uani 1 1 d . . . F 1
O10 O 0.1918(3) 0.55399(11) 0.5497(2) 0.0255(7) Uani 1 1 d . . . F 1

loop_
_atom_site_aniso_label
_atom_site_aniso_U_11
_atom_site_aniso_U_22
_atom_site_aniso_U_33
_atom_site_aniso_U_23
_atom_site_aniso_U_13
_atom_site_aniso_U_12
C1 0.014(2) 0.024(2) 0.016(2) 0.0016(17) 0.0059(17) 0.0005(17)
C2 0.012(2) 0.013(2) 0.016(2) 0.0018(15) 0.0041(16) -0.0009(16)
C3 0.010(2) 0.014(2) 0.018(2) -0.0032(16) 0.0020(16) -0.0003(16)
C4 0.016(2) 0.014(2) 0.018(2) 0.0001(16) 0.0061(17) -0.0002(16)
C5 0.018(2) 0.020(2) 0.018(2) -0.0043(17) -0.0008(18) -0.0002(18)
C6 0.013(2) 0.019(2) 0.030(3) -0.0013(18) 0.0026(18) -0.0029(17)
C7 0.013(2) 0.019(2) 0.029(3) -0.0008(18) 0.0056(18) -0.0060(17)
C8 0.013(2) 0.014(2) 0.021(2) -0.0016(16) 0.0041(17) -0.0005(16)
C9 0.014(2) 0.013(2) 0.013(2) 0.0019(15) 0.0019(16) -0.0007(16)
C10 0.011(2) 0.013(2) 0.017(2) -0.0031(16) 0.0032(16) -0.0022(16)
C11 0.010(2) 0.017(2) 0.017(2) -0.0018(16) 0.0035(16) -0.0044(16)
C12 0.012(2) 0.020(2) 0.019(2) -0.0025(17) 0.0026(16) -0.0028(17)
C13 0.017(2) 0.026(2) 0.015(2) -0.0062(17) 0.0029(17) -0.0079(18)
C14 0.023(2) 0.027(3) 0.024(3) -0.0125(19) 0.0105(19) -0.006(2)
C15 0.020(2) 0.016(2) 0.030(3) -0.0034(18) 0.0110(19) 0.0026(18)
C16 0.011(2) 0.021(2) 0.017(2) -0.0024(17) 0.0018(16) -0.0012(17)
C17 0.013(2) 0.016(2) 0.009(2) 0.0016(15) 0.0021(15) 0.0012(16)
C18 0.058(4) 0.055(4) 0.029(3) -0.005(3) 0.017(3) 0.007(3)
C19 0.016(2) 0.010(2) 0.017(2) 0.0001(15) 0.0064(16) 0.0008(16)
C20 0.020(2) 0.020(2) 0.0090(19) -0.0021(17) 0.0028(16) -0.0008(18)
C21 0.011(2) 0.018(2) 0.017(2) -0.0035(16) -0.0008(16) -0.0008(16)
C22 0.016(2) 0.0118(19) 0.015(2) -0.0012(16) 0.0044(16) 0.0007(16)
C23 0.012(2) 0.019(2) 0.018(2) -0.0027(17) 0.0031(17) -0.0032(17)
C24 0.013(2) 0.018(2) 0.023(2) -0.0026(17) 0.0095(17) -0.0043(17)
C25 0.017(2) 0.011(2) 0.018(2) 0.0026(16) 0.0102(17) 0.0013(16)
C26 0.018(2) 0.015(2) 0.024(2) 0.0048(17) 0.0115(18) 0.0008(17)
C27 0.022(2) 0.020(2) 0.014(2) 0.0023(17) 0.0073(18) 0.0043(18)
C28 0.012(2) 0.020(2) 0.013(2) 0.0015(16) 0.0026(16) 0.0056(17)
C29 0.014(2) 0.0096(19) 0.011(2) -0.0006(15) 0.0026(16) -0.0005(16)
C30 0.0107(19) 0.0082(18) 0.015(2) -0.0010(14) 0.0045(16) -0.0002(14)
C31 0.041(3) 0.024(3) 0.023(3) 0.0038(19) 0.020(2) -0.001(2)
C32 0.023(3) 0.036(3) 0.052(4) 0.009(3) 0.011(2) 0.001(2)
C33 0.049(5) 0.116(7) 0.213(11) 0.118(7) 0.038(6) -0.010(5)
C34 0.101(7) 0.072(5) 0.051(5) -0.008(4) -0.015(4) 0.035(5)
Gd1 0.00911(10) 0.01335(10) 0.00861(10) 0.00051(8) 0.00243(7) 0.00054(8)
N1 0.0082(16) 0.0159(17) 0.0097(17) -0.0005(13) 0.0018(13) -0.0009(13)
N2 0.0090(16) 0.0145(17) 0.0123(17) -0.0004(13) 0.0021(13) -0.0002(13)
N3 0.0124(18) 0.0208(19) 0.0158(19) 0.0028(15) 0.0034(14) -0.0017(14)
N4 0.0151(18) 0.0143(17) 0.0104(17) -0.0022(13) 0.0030(13) 0.0014(14)
N5 0.0141(18) 0.0160(19) 0.020(2) 0.0028(15) 0.0051(15) 0.0013(15)
N6 0.0129(16) 0.0117(16) 0.0099(16) -0.0006(13) 0.0028(13) -0.0011(14)
N7 0.0131(17) 0.0154(17) 0.0116(17) 0.0002(13) 0.0046(13) 0.0025(13)
N8 0.0133(18) 0.0180(19) 0.0155(19) 0.0058(14) 0.0001(14) -0.0042(14)
N9 0.0155(19) 0.0200(19) 0.0092(17) 0.0009(14) 0.0009(14) 0.0014(15)
N10 0.021(2) 0.0173(19) 0.034(2) 0.0025(16) 0.0103(18) 0.0026(16)
N11 0.049(3) 0.036(3) 0.038(3) -0.002(2) 0.015(2) -0.014(2)
N12 0.059(5) 0.138(8) 0.191(11) -0.026(7) -0.011(6) 0.010(5)
O1 0.0235(17) 0.0174(15) 0.0126(15) 0.0017(11) 0.0057(12) -0.0012(12)
O2 0.0139(15) 0.0246(16) 0.0162(15) -0.0010(12) 0.0022(12) 0.0023(13)
O3 0.0164(16) 0.0180(15) 0.0160(16) 0.0024(12) 0.0042(12) 0.0017(12)
O4 0.0251(18) 0.0247(17) 0.0195(17) 0.0058(13) -0.0096(14) -0.0002(14)
O5 0.0146(15) 0.0201(15) 0.0105(15) -0.0007(11) 0.0043(11) -0.0002(12)
O6 0.0199(16) 0.0178(15) 0.0131(15) 0.0015(11) 0.0087(12) 0.0024(12)
O7 0.0286(18) 0.0139(15) 0.0201(17) -0.0038(12) 0.0066(13) 0.0039(13)
O8 0.0206(18) 0.043(2) 0.033(2) -0.0020(16) -0.0009(15) 0.0037(16)
O9 0.044(2) 0.045(2) 0.038(2) 0.0116(17) 0.0263(18) 0.0122(18)
O10 0.0153(16) 0.0344(19) 0.0289(19) 0.0122(14) 0.0097(13) 0.0059(14)

loop_
_atom_type_symbol
_atom_type_description
_atom_type_scat_dispersion_real
_atom_type_scat_dispersion_imag
_atom_type_scat_source
C C 0.0033 0.0016 'International Tables Vol C Tables 4.2.6.8 and 6.1.1.4'
H H 0.0000 0.0000 'International Tables Vol C Tables 4.2.6.8 and 6.1.1.4'
Gd Gd -0.1653 3.9035 'International Tables Vol C Tables 4.2.6.8 and 6.1.1.4'
N N 0.0061 0.0033 'International Tables Vol C Tables 4.2.6.8 and 6.1.1.4'
O O 0.0106 0.0060 'International Tables Vol C Tables 4.2.6.8 and 6.1.1.4'

loop_
_geom_angle_atom_site_label_1
_geom_angle_atom_site_label_2
_geom_angle_atom_site_label_3
_geom_angle
_geom_angle_site_symmetry_1
_geom_angle_site_symmetry_3
_geom_angle_publ_flag
N1 C1 C2 111.4(3) . . ?
N1 C1 H1A 109.3 . . ?
C2 C1 H1A 109.3 . . ?
N1 C1 H1B 109.3 . . ?
C2 C1 H1B 109.3 . . ?
H1A C1 H1B 108.0 . . ?
N2 C2 N3 113.9(3) . . ?
N2 C2 C1 123.4(4) . . ?
N3 C2 C1 122.6(4) . . ?
C4 C3 C8 120.3(4) . . ?
C4 C3 N2 131.2(4) . . ?
C8 C3 N2 108.5(3) . . ?
C5 C4 C3 117.8(4) . . ?
C5 C4 H4 121.1 . . ?
C3 C4 H4 121.1 . . ?
C4 C5 C6 121.2(4) . . ?
C4 C5 H5 119.4 . . ?
C6 C5 H5 119.4 . . ?
C7 C6 C5 122.4(4) . . ?
C7 C6 H6 118.8 . . ?
C5 C6 H6 118.8 . . ?
C6 C7 C8 116.0(4) . . ?
C6 C7 H7 122.0 . . ?
C8 C7 H7 122.0 . . ?
N3 C8 C7 131.4(4) . . ?
N3 C8 C3 106.3(4) . . ?
C7 C8 C3 122.3(4) . . ?
C10 C9 N1 112.6(3) . . ?
C10 C9 H9A 109.1 . . ?
N1 C9 H9A 109.1 . . ?
C10 C9 H9B 109.1 . . ?
N1 C9 H9B 109.1 . . ?
H9A C9 H9B 107.8 . . ?
N4 C10 N5 112.2(4) . . ?
N4 C10 C9 126.0(4) . . ?
N5 C10 C9 121.8(4) . . ?
N4 C11 C12 130.2(4) . . ?
N4 C11 C16 109.4(3) . . ?
C12 C11 C16 120.4(4) . . ?
C13 C12 C11 117.6(4) . . ?
C13 C12 H12 121.2 . . ?
C11 C12 H12 121.2 . . ?
C12 C13 C14 121.5(4) . . ?
C12 C13 H13 119.3 . . ?
C14 C13 H13 119.3 . . ?
C15 C14 C13 121.6(4) . . ?
C15 C14 H14 119.2 . . ?
C13 C14 H14 119.2 . . ?
C14 C15 C16 117.1(4) . . ?
C14 C15 H15 121.4 . . ?
C16 C15 H15 121.4 . . ?
C15 C16 N5 133.4(4) . . ?
C15 C16 C11 121.7(4) . . ?
N5 C16 C11 104.9(4) . . ?
O1 C17 N1 111.3(3) . . ?
O1 C17 C19 111.8(3) . . ?
N1 C17 C19 108.9(3) . . ?
O1 C17 H17 108.2 . . ?
N1 C17 H17 108.2 . . ?
C19 C17 H17 108.2 . . ?
O1 C18 H18A 109.5 . . ?
O1 C18 H18B 109.5 . . ?
H18A C18 H18B 109.5 . . ?
O1 C18 H18C 109.5 . . ?
H18A C18 H18C 109.5 . . ?
H18B C18 H18C 109.5 . . ?
N6 C19 C20 123.0(4) . . ?
N6 C19 C17 115.2(3) . . ?
C20 C19 C17 121.6(4) . . ?
C21 C20 C19 118.5(4) . . ?
C21 C20 H20 120.7 . . ?
C19 C20 H20 120.7 . . ?
C20 C21 C22 120.0(4) . . ?
C20 C21 H21 120.0 . . ?
C22 C21 H21 120.0 . . ?
C21 C22 C30 117.9(4) . . ?
C21 C22 C23 122.7(4) . . ?
C30 C22 C23 119.5(4) . . ?
C24 C23 C22 121.1(4) . . ?
C24 C23 H23 119.5 . . ?
C22 C23 H23 119.5 . . ?
C23 C24 C25 120.8(4) . . ?
C23 C24 H24 119.6 . . ?
C25 C24 H24 119.6 . . ?
C26 C25 C29 117.7(4) . . ?
C26 C25 C24 122.3(4) . . ?
C29 C25 C24 119.9(4) . . ?
C27 C26 C25 119.8(4) . . ?
C27 C26 H26 120.1 . . ?
C25 C26 H26 120.1 . . ?
C26 C27 C28 118.5(4) . . ?
C26 C27 H27 120.8 . . ?
C28 C27 H27 120.8 . . ?
N7 C28 C27 124.1(4) . . ?
N7 C28 H28 117.9 . . ?
C27 C28 H28 117.9 . . ?
N7 C29 C25 122.5(4) . . ?
N7 C29 C30 118.6(4) . . ?
C25 C29 C30 118.9(3) . . ?
N6 C30 C22 121.5(4) . . ?
N6 C30 C29 118.7(3) . . ?
C22 C30 C29 119.8(4) . . ?
N11 C31 C32 179.9(7) . . ?
C31 C32 H32A 109.5 . . ?
C31 C32 H32B 109.5 . . ?
H32A C32 H32B 109.5 . . ?
C31 C32 H32C 109.5 . . ?
H32A C32 H32C 109.5 . . ?
H32B C32 H32C 109.5 . . ?
N12 C33 C34 149.8(16) . . ?
C33 C34 H34A 109.5 . . ?
C33 C34 H34B 109.5 . . ?
H34A C34 H34B 109.5 . . ?
C33 C34 H34C 109.5 . . ?
H34A C34 H34C 109.5 . . ?
H34B C34 H34C 109.5 . . ?
N4 Gd1 O2 88.15(10) . . ?
N4 Gd1 O6 147.00(10) . . ?
O2 Gd1 O6 120.22(9) . . ?
N4 Gd1 O5 149.81(11) . . ?
O2 Gd1 O5 93.29(9) . . ?
O6 Gd1 O5 52.65(9) . . ?
N4 Gd1 N2 76.40(11) . . ?
O2 Gd1 N2 85.81(10) . . ?
O6 Gd1 N2 88.44(10) . . ?
O5 Gd1 N2 133.78(10) . . ?
N4 Gd1 N6 81.96(11) . . ?
O2 Gd1 N6 139.65(10) . . ?
O6 Gd1 N6 85.23(10) . . ?
O5 Gd1 N6 77.52(10) . . ?
N2 Gd1 N6 128.66(10) . . ?
N4 Gd1 O3 131.54(10) . . ?
O2 Gd1 O3 51.66(9) . . ?
O6 Gd1 O3 69.42(9) . . ?
O5 Gd1 O3 68.83(9) . . ?
N2 Gd1 O3 74.97(10) . . ?
N6 Gd1 O3 145.71(9) . . ?
N4 Gd1 N7 80.61(11) . . ?
O2 Gd1 N7 75.11(10) . . ?
O6 Gd1 N7 120.55(10) . . ?
O5 Gd1 N7 70.71(10) . . ?
N2 Gd1 N7 150.48(10) . . ?
N6 Gd1 N7 64.72(10) . . ?
O3 Gd1 N7 108.27(10) . . ?
N4 Gd1 N1 68.77(11) . . ?
O2 Gd1 N1 146.67(10) . . ?
O6 Gd1 N1 78.31(10) . . ?
O5 Gd1 N1 118.86(9) . . ?
N2 Gd1 N1 66.07(10) . . ?
N6 Gd1 N1 62.75(10) . . ?
O3 Gd1 N1 129.43(10) . . ?
N7 Gd1 N1 121.62(10) . . ?
C17 N1 C1 108.2(3) . . ?
C17 N1 C9 110.5(3) . . ?
C1 N1 C9 112.0(3) . . ?
C17 N1 Gd1 104.7(2) . . ?
C1 N1 Gd1 109.8(2) . . ?
C9 N1 Gd1 111.3(2) . . ?
C2 N2 C3 104.4(3) . . ?
C2 N2 Gd1 117.9(2) . . ?
C3 N2 Gd1 137.3(3) . . ?
C2 N3 C8 106.8(4) . . ?
C2 N3 H3A 128(3) . . ?
C8 N3 H3A 125(3) . . ?
C10 N4 C11 105.5(3) . . ?
C10 N4 Gd1 118.9(3) . . ?
C11 N4 Gd1 134.8(3) . . ?
C10 N5 C16 107.9(3) . . ?
C10 N5 H5A 117(3) . . ?
C16 N5 H5A 134(3) . . ?
C19 N6 C30 119.1(3) . . ?
C19 N6 Gd1 120.9(3) . . ?
C30 N6 Gd1 119.9(2) . . ?
C28 N7 C29 117.4(4) . . ?
C28 N7 Gd1 124.9(3) . . ?
C29 N7 Gd1 117.5(3) . . ?
O4 N8 O3 123.3(4) . . ?
O4 N8 O2 120.9(4) . . ?
O3 N8 O2 115.8(3) . . ?
O7 N9 O5 123.0(3) . . ?
O7 N9 O6 120.8(4) . . ?
O5 N9 O6 116.2(3) . . ?
O8 N10 O9 123.3(4) . . ?
O8 N10 O10 118.7(4) . . ?
O9 N10 O10 118.0(4) . . ?
C17 O1 C18 113.5(3) . . ?
N8 O2 Gd1 98.2(2) . . ?
N8 O3 Gd1 94.2(2) . . ?
N9 O5 Gd1 94.7(2) . . ?
N9 O6 Gd1 95.2(2) . . ?

loop_
_geom_bond_atom_site_label_1
_geom_bond_atom_site_label_2
_geom_bond_distance
_geom_bond_site_symmetry_2
_geom_bond_publ_flag
C1 N1 1.485(5) . ?
C1 C2 1.491(5) . ?
C1 H1A 0.9900 . ?
C1 H1B 0.9900 . ?
C2 N2 1.327(5) . ?
C2 N3 1.340(5) . ?
C3 C4 1.392(6) . ?
C3 C8 1.398(6) . ?
C3 N2 1.413(5) . ?
C4 C5 1.375(6) . ?
C4 H4 0.9500 . ?
C5 C6 1.395(6) . ?
C5 H5 0.9500 . ?
C6 C7 1.377(6) . ?
C6 H6 0.9500 . ?
C7 C8 1.397(6) . ?
C7 H7 0.9500 . ?
C8 N3 1.384(5) . ?
C9 C10 1.499(5) . ?
C9 N1 1.502(5) . ?
C9 H9A 0.9900 . ?
C9 H9B 0.9900 . ?
C10 N4 1.326(5) . ?
C10 N5 1.351(5) . ?
C11 N4 1.393(5) . ?
C11 C12 1.395(6) . ?
C11 C16 1.403(6) . ?
C12 C13 1.379(6) . ?
C12 H12 0.9500 . ?
C13 C14 1.397(6) . ?
C13 H13 0.9500 . ?
C14 C15 1.379(6) . ?
C14 H14 0.9500 . ?
C15 C16 1.388(6) . ?
C15 H15 0.9500 . ?
C16 N5 1.388(5) . ?
C17 O1 1.408(5) . ?
C17 N1 1.482(5) . ?
C17 C19 1.508(6) . ?
C17 H17 1.0000 . ?
C18 O1 1.436(6) . ?
C18 H18A 0.9800 . ?
C18 H18B 0.9800 . ?
C18 H18C 0.9800 . ?
C19 N6 1.327(5) . ?
C19 C20 1.404(6) . ?
C20 C21 1.366(6) . ?
C20 H20 0.9500 . ?
C21 C22 1.402(6) . ?
C21 H21 0.9500 . ?
C22 C30 1.419(5) . ?
C22 C23 1.426(6) . ?
C23 C24 1.349(6) . ?
C23 H23 0.9500 . ?
C24 C25 1.437(6) . ?
C24 H24 0.9500 . ?
C25 C26 1.406(6) . ?
C25 C29 1.412(6) . ?
C26 C27 1.367(6) . ?
C26 H26 0.9500 . ?
C27 C28 1.396(6) . ?
C27 H27 0.9500 . ?
C28 N7 1.334(5) . ?
C28 H28 0.9500 . ?
C29 N7 1.358(5) . ?
C29 C30 1.433(5) . ?
C30 N6 1.353(5) . ?
C31 N11 1.134(6) . ?
C31 C32 1.450(7) . ?
C32 H32A 0.9800 . ?
C32 H32B 0.9800 . ?
C32 H32C 0.9800 . ?
C33 N12 1.118(11) . ?
C33 C34 1.353(12) . ?
C34 H34A 0.9800 . ?
C34 H34B 0.9800 . ?
C34 H34C 0.9800 . ?
Gd1 N4 2.408(3) . ?
Gd1 O2 2.432(3) . ?
Gd1 O6 2.438(3) . ?
Gd1 O5 2.466(3) . ?
Gd1 N2 2.505(3) . ?
Gd1 N6 2.521(3) . ?
Gd1 O3 2.530(3) . ?
Gd1 N7 2.584(4) . ?
Gd1 N1 2.664(3) . ?
N3 H3A 0.97(5) . ?
N5 H5A 0.88(5) . ?
N8 O4 1.215(4) . ?
N8 O3 1.266(4) . ?
N8 O2 1.288(4) . ?
N9 O7 1.219(4) . ?
N9 O5 1.266(4) . ?
N9 O6 1.297(4) . ?
N10 O8 1.231(5) . ?
N10 O9 1.235(5) . ?
N10 O10 1.288(5) . ?
